data_4517202
loop_
_publ_author_name
'Botes, Delbert S.'
'Khorasani, Sanaz'
'Duminy, Welni'
'Levendis, Demetrius C.'
'Fernandes, Manuel A.'

_publ_section_title
;
 Supramolecular Inhibition of [4 + 2] Diels--Alder Reactions in
 Charge-Transfer Crystals
;
_journal_issue 1
_journal_name_full 'Crystal Growth &amp; Design'
_journal_page_first 291
_journal_paper_doi 10.1021/acs.cgd.9b01167
_journal_volume 20
_journal_year 2019
_chemical_formula_moiety 'C22 H14 N2 O4 S2, C14 H9 Br'
_chemical_formula_sum 'C36 H23 Br N2 O4 S2'
_chemical_formula_weight 691.59
_space_group_crystal_system monoclinic
_space_group_IT_number 14
_space_group_name_Hall '-P 2yn'
_space_group_name_H-M_alt 'P 1 21/n 1'
_atom_sites_solution_hydrogens geom
_atom_sites_solution_primary direct
_audit_creation_date 2019-08-21
_audit_creation_method
;
Olex2 1.2
(compiled 2018.05.29 svn.r3508 for OlexSys, GUI svn.r5506)
;
_cell_angle_alpha 90
_cell_angle_beta 102.0900(10)
_cell_angle_gamma 90
_cell_formula_units_Z 4
_cell_length_a 17.4089(5)
_cell_length_b 7.3320(2)
_cell_length_c 24.3958(7)
_cell_measurement_reflns_used 9932
_cell_measurement_temperature 173(2)
_cell_measurement_theta_max 27.72
_cell_measurement_theta_min 3.03
_cell_volume 3044.86(15)
_computing_molecular_graphics 'Olex2 (Dolomanov et al., 2009)'
_computing_publication_material 'Olex2 (Dolomanov et al., 2009)'
_computing_structure_refinement 'ShelXL (Sheldrick, 2015)'
_computing_structure_solution 'ShelXS (Sheldrick, 2008)'
_diffrn_ambient_temperature 173.15
_diffrn_measured_fraction_theta_full 0.999
_diffrn_measured_fraction_theta_max 0.999
_diffrn_measurement_device_type 'Bruker APEX-II CCD'
_diffrn_measurement_method '\f and \w scans'
_diffrn_radiation_type MoK\a
_diffrn_radiation_wavelength 0.71073
_diffrn_reflns_av_R_equivalents 0.1054
_diffrn_reflns_av_unetI/netI 0.0458
_diffrn_reflns_Laue_measured_fraction_full 0.999
_diffrn_reflns_Laue_measured_fraction_max 0.999
_diffrn_reflns_limit_h_max 21
_diffrn_reflns_limit_h_min -21
_diffrn_reflns_limit_k_max 9
_diffrn_reflns_limit_k_min -9
_diffrn_reflns_limit_l_max 30
_diffrn_reflns_limit_l_min -30
_diffrn_reflns_number 64802
_diffrn_reflns_point_group_measured_fraction_full 0.999
_diffrn_reflns_point_group_measured_fraction_max 0.999
_diffrn_reflns_theta_full 25.242
_diffrn_reflns_theta_max 25.992
_diffrn_reflns_theta_min 2.906
_diffrn_standards_number 0
_exptl_absorpt_coefficient_mu 1.532
_exptl_absorpt_correction_T_max 0.9393
_exptl_absorpt_correction_T_min 0.7702
_exptl_absorpt_correction_type integration
_exptl_absorpt_process_details 'Face indexed absorption corrections done with XPREP'
_exptl_crystal_colour red
_exptl_crystal_colour_primary red
_exptl_crystal_density_diffrn 1.509
_exptl_crystal_description needle
_exptl_crystal_F_000 1408
_exptl_crystal_size_max 0.364
_exptl_crystal_size_mid 0.085
_exptl_crystal_size_min 0.061
_refine_diff_density_max 0.635
_refine_diff_density_min -0.397
_refine_diff_density_rms 0.065
_refine_ls_extinction_method none
_refine_ls_goodness_of_fit_ref 1.054
_refine_ls_hydrogen_treatment constr
_refine_ls_matrix_type full
_refine_ls_number_parameters 503
_refine_ls_number_reflns 5964
_refine_ls_number_restraints 134
_refine_ls_restrained_S_all 1.041
_refine_ls_R_factor_all 0.0783
_refine_ls_R_factor_gt 0.0445
_refine_ls_shift/su_max 0.001
_refine_ls_shift/su_mean 0.000
_refine_ls_structure_factor_coef Fsqd
_refine_ls_weighting_details 'w=1/[\s^2^(Fo^2^)+(0.0334P)^2^+3.0923P] where P=(Fo^2^+2Fc^2^)/3'
_refine_ls_weighting_scheme calc
_refine_ls_wR_factor_gt 0.0867
_refine_ls_wR_factor_ref 0.0981
_reflns_Friedel_coverage 0.000
_reflns_number_gt 4277
_reflns_number_total 5964
_reflns_threshold_expression 'I > 2\s(I)'
_cod_data_source_file Botes_CGD.cif
_cod_data_source_block 16dbv6_dbbrneedle_0a
_cod_depositor_comments 'Adding full bibliography for 4517199--4517212.cif.'
_cod_database_code 4517202
_shelx_shelxl_version_number 2018/3
_shelx_space_group_comment
;
The symmetry employed for this shelxl refinement is uniquely defined
by the following loop, which should always be used as a source of
symmetry information in preference to the above space-group names.
They are only intended as comments.
;
_shelx_estimated_absorpt_t_max 0.927
_shelx_estimated_absorpt_t_min 0.600
_olex2_refinement_description
;
1. Fixed Uiso
 At 1.2 times of:
  All C(H) groups, All C(H,H) groups
2. Rigid bond restraints
 C23A, C24A, C25A, C26A, C27A, C28A, C29A, C30A, C31A, C32A, C33A, C34A, C35A,
 C36A
 with sigma for 1-2 distances of 0.00125 and sigma for 1-3 distances of 0.00125
3. Uiso/Uaniso restraints and constraints
C23A \\sim C24A \\sim C25A \\sim C26A \\sim C27A \\sim C28A \\sim C29A \\sim
C30A \\sim C31A \\sim C32A \\sim C33A \\sim C34A \\sim C35A \\sim C36A: within
1.7A with sigma of 0.0025 and sigma for terminal atoms of 0.005
4. Others
 Sof(C30A)=Sof(H30A)=Sof(Br1A)=Sof(C23A)=Sof(C24A)=Sof(C25A)=Sof(H25A)=
 Sof(C26A)=Sof(H26A)=Sof(C27A)=Sof(H27A)=Sof(C28A)=Sof(H28A)=Sof(C29A)=
 Sof(C31A)=Sof(C32A)=Sof(H32A)=Sof(C33A)=Sof(H33A)=Sof(C34A)=Sof(H34A)=
 Sof(C35A)=Sof(H35A)=Sof(C36A)=1-FVAR(1)
 Sof(Br1)=Sof(C23)=Sof(C24)=Sof(C25)=Sof(H25)=Sof(C26)=Sof(H26)=Sof(C27)=
 Sof(H27)=Sof(C28)=Sof(H28)=Sof(C29)=Sof(C30)=Sof(H30)=Sof(C31)=Sof(C32)=
 Sof(H32)=Sof(C33)=Sof(H33)=Sof(C34)=Sof(H34)=Sof(C35)=Sof(H35)=Sof(C36)=FVAR(1)
5.a Free rotating group:
 C30A(Br1A,C23A,C24A,C25A,C26A,C27A,C28A,C29A,C31A,C32A,C33A,C34A,C35A,C36A)
5.b Secondary CH2 refined with riding coordinates:
 C9(H9A,H9B), C16(H16A,H16B)
5.c Aromatic/amide H refined with riding coordinates:
 C30A(H30A), C25A(H25A), C26A(H26A), C27A(H27A), C28A(H28A), C32A(H32A),
 C33A(H33A), C34A(H34A), C35A(H35A), C11(H11), C12(H12), C13(H13), C14(H14),
 C15(H15), C18(H18), C19(H19), C20(H20), C21(H21), C22(H22), C25(H25), C26(H26),
  C27(H27), C28(H28), C30(H30), C32(H32), C33(H33), C34(H34), C35(H35)
;
_olex2_submission_special_instructions 'No special instructions were received'

loop_
_space_group_symop_operation_xyz
'x, y, z'
'-x+1/2, y+1/2, -z+1/2'
'-x, -y, -z'
'x-1/2, -y-1/2, z-1/2'

loop_
_atom_site_label
_atom_site_type_symbol
_atom_site_fract_x
_atom_site_fract_y
_atom_site_fract_z
_atom_site_U_iso_or_equiv
_atom_site_adp_type
_atom_site_occupancy
_atom_site_site_symmetry_order
_atom_site_calc_flag
_atom_site_refinement_flags_posn
_atom_site_refinement_flags_adp
_atom_site_refinement_flags_occupancy
_atom_site_disorder_assembly
_atom_site_disorder_group
Br1 Br 0.58466(2) 0.48495(5) -0.10505(2) 0.03655(14) Uani 0.8082(10) 1 d . . P A 1
C30A C 0.6811(5) 0.498(3) -0.0562(5) 0.017(3) Uani 0.1918(10) 1 d . U P A 2
H30A H 0.633313 0.497330 -0.083393 0.020 Uiso 0.1918(10) 1 calc R . P A 2
Br1A Br 0.91611(8) 0.4904(2) 0.07625(6) 0.0289(5) Uani 0.1918(10) 1 d G . P A 2
C23A C 0.8205(2) 0.4965(11) 0.0230(2) 0.017(3) Uani 0.1918(10) 1 d G U P A 2
C24A C 0.8201(5) 0.5675(18) -0.0308(2) 0.017(3) Uani 0.1918(10) 1 d G U P A 2
C25A C 0.8879(7) 0.639(2) -0.0465(2) 0.018(3) Uani 0.1918(10) 1 d G U P A 2
H25A H 0.936416 0.641254 -0.019951 0.021 Uiso 0.1918(10) 1 calc R . P A 2
C26A C 0.8846(9) 0.706(3) -0.0988(3) 0.018(3) Uani 0.1918(10) 1 d G U P A 2
H26A H 0.930611 0.755264 -0.108218 0.021 Uiso 0.1918(10) 1 calc R . P A 2
C27A C 0.8140(11) 0.702(3) -0.1393(4) 0.018(3) Uani 0.1918(10) 1 d G U P A 2
H27A H 0.812997 0.746719 -0.175964 0.021 Uiso 0.1918(10) 1 calc R . P A 2
C28A C 0.7473(9) 0.635(3) -0.1263(4) 0.018(3) Uani 0.1918(10) 1 d G U P A 2
H28A H 0.699868 0.634289 -0.153947 0.021 Uiso 0.1918(10) 1 calc R . P A 2
C29A C 0.7478(6) 0.567(3) -0.0712(4) 0.017(3) Uani 0.1918(10) 1 d G U P A 2
C31A C 0.6810(3) 0.429(2) -0.0026(6) 0.016(3) Uani 0.1918(10) 1 d G U P A 2
C32A C 0.6118(3) 0.363(3) 0.0132(8) 0.016(3) Uani 0.1918(10) 1 d G U P A 2
H32A H 0.563605 0.362489 -0.013711 0.019 Uiso 0.1918(10) 1 calc R . P A 2
C33A C 0.6133(4) 0.302(3) 0.0656(8) 0.016(3) Uani 0.1918(10) 1 d G U P A 2
H33A H 0.566337 0.260184 0.075405 0.019 Uiso 0.1918(10) 1 calc R . P A 2
C34A C 0.6843(5) 0.300(3) 0.1056(7) 0.016(3) Uani 0.1918(10) 1 d G U P A 2
H34A H 0.684875 0.254161 0.142113 0.019 Uiso 0.1918(10) 1 calc R . P A 2
C35A C 0.7521(3) 0.3609(19) 0.0931(5) 0.016(3) Uani 0.1918(10) 1 d G U P A 2
H35A H 0.799229 0.358909 0.120918 0.020 Uiso 0.1918(10) 1 calc R . P A 2
C36A C 0.75309(16) 0.4287(16) 0.0382(4) 0.016(3) Uani 0.1918(10) 1 d G U P A 2
C1 C 0.69121(15) 0.9260(4) -0.00116(11) 0.0237(6) Uani 1 1 d . . . . .
C2 C 0.62940(16) 0.8509(4) 0.02701(12) 0.0255(6) Uani 1 1 d . . . . .
C3 C 0.74631(16) 0.8534(4) 0.09003(12) 0.0243(6) Uani 1 1 d . . . . .
C4 C 0.75905(15) 0.9290(4) 0.03589(11) 0.0225(6) Uani 1 1 d . . . . .
C5 C 0.75900(15) 1.0677(4) -0.07618(11) 0.0239(6) Uani 1 1 d . . . . .
C6 C 0.77275(17) 1.1356(4) -0.13088(12) 0.0278(6) Uani 1 1 d . . . . .
C7 C 0.88775(16) 1.1516(4) -0.06652(11) 0.0245(6) Uani 1 1 d . . . . .
C8 C 0.82671(15) 1.0727(4) -0.03867(11) 0.0221(6) Uani 1 1 d . . . . .
C9 C 0.62959(17) 0.7398(4) 0.12564(12) 0.0297(7) Uani 1 1 d . . . . .
H9A H 0.664488 0.647909 0.147913 0.036 Uiso 1 1 calc R . . . .
H9B H 0.580119 0.677851 0.107831 0.036 Uiso 1 1 calc R . . . .
C10 C 0.61161(16) 0.8863(4) 0.16425(11) 0.0245(6) Uani 1 1 d . . . . .
C11 C 0.54093(19) 0.9771(4) 0.15180(14) 0.0396(8) Uani 1 1 d . . . . .
H11 H 0.503003 0.944279 0.119323 0.048 Uiso 1 1 calc R . . . .
C12 C 0.5247(3) 1.1142(5) 0.1858(2) 0.0666(13) Uani 1 1 d . . . . .
H12 H 0.475797 1.176247 0.176637 0.080 Uiso 1 1 calc R . . . .
C13 C 0.5786(4) 1.1619(5) 0.2327(2) 0.0806(17) Uani 1 1 d . . . . .
H13 H 0.567526 1.258309 0.255844 0.097 Uiso 1 1 calc R . . . .
C14 C 0.6494(3) 1.0697(6) 0.24643(16) 0.0695(14) Uani 1 1 d . . . . .
H14 H 0.686616 1.100959 0.279450 0.083 Uiso 1 1 calc R . . . .
C15 C 0.66562(19) 0.9321(5) 0.21189(13) 0.0403(8) Uani 1 1 d . . . . .
H15 H 0.714271 0.868982 0.221087 0.048 Uiso 1 1 calc R . . . .
C16 C 0.89137(17) 1.2501(4) -0.16510(12) 0.0333(7) Uani 1 1 d . . . . .
H16A H 0.930070 1.345209 -0.149307 0.040 Uiso 1 1 calc R . . . .
H16B H 0.852579 1.305383 -0.196156 0.040 Uiso 1 1 calc R . . . .
C17 C 0.93299(16) 1.0954(4) -0.18764(11) 0.0245(6) Uani 1 1 d . . . . .
C18 C 0.89326(17) 0.9825(4) -0.22975(12) 0.0342(7) Uani 1 1 d . . . . .
H18 H 0.839525 1.004986 -0.245814 0.041 Uiso 1 1 calc R . . . .
C19 C 0.93136(19) 0.8374(5) -0.24847(13) 0.0401(8) Uani 1 1 d . . . . .
H19 H 0.903653 0.760178 -0.277195 0.048 Uiso 1 1 calc R . . . .
C20 C 1.00925(18) 0.8042(4) -0.22569(13) 0.0361(7) Uani 1 1 d . . . . .
H20 H 1.035432 0.704705 -0.238780 0.043 Uiso 1 1 calc R . . . .
C21 C 1.04906(17) 0.9154(4) -0.18392(12) 0.0307(7) Uani 1 1 d . . . . .
H21 H 1.102849 0.892557 -0.168094 0.037 Uiso 1 1 calc R . . . .
C22 C 1.01121(16) 1.0605(4) -0.16481(12) 0.0262(6) Uani 1 1 d . . . . .
H22 H 1.039088 1.136566 -0.135841 0.031 Uiso 1 1 calc R . . . .
N1 N 0.66743(13) 0.8115(3) 0.08177(9) 0.0260(5) Uani 1 1 d . . . . .
N2 N 0.85099(13) 1.1864(3) -0.12144(9) 0.0286(6) Uani 1 1 d . . . . .
O1 O 0.56093(11) 0.8267(3) 0.00693(8) 0.0344(5) Uani 1 1 d . . . . .
O2 O 0.79496(11) 0.8325(3) 0.13259(8) 0.0311(5) Uani 1 1 d . . . . .
O3 O 0.72583(12) 1.1445(3) -0.17487(8) 0.0379(5) Uani 1 1 d . . . . .
O4 O 0.95581(11) 1.1803(3) -0.04564(8) 0.0322(5) Uani 1 1 d . . . . .
S1 S 0.66528(4) 0.99310(10) -0.07106(3) 0.02565(17) Uani 1 1 d . . . . .
S2 S 0.85267(4) 1.00304(9) 0.03087(3) 0.02345(16) Uani 1 1 d . . . . .
C23 C 0.6840(3) 0.4890(9) -0.0548(2) 0.0283(11) Uani 0.8082(10) 1 d . . P A 1
C24 C 0.6893(2) 0.4293(8) 0.0004(2) 0.0279(10) Uani 0.8082(10) 1 d . . P A 1
C25 C 0.6247(3) 0.3551(9) 0.0209(3) 0.0381(13) Uani 0.8082(10) 1 d . . P A 1
H25 H 0.574257 0.348275 -0.003187 0.046 Uiso 0.8082(10) 1 calc R . P A 1
C26 C 0.6350(4) 0.2943(9) 0.0747(3) 0.0487(17) Uani 0.8082(10) 1 d . . P A 1
H26 H 0.591615 0.245339 0.087807 0.058 Uiso 0.8082(10) 1 calc R . P A 1
C27 C 0.7088(4) 0.3032(9) 0.1108(3) 0.0503(14) Uani 0.8082(10) 1 d . . P A 1
H27 H 0.714865 0.258868 0.148021 0.060 Uiso 0.8082(10) 1 calc R . P A 1
C28 C 0.7716(3) 0.3733(7) 0.0938(2) 0.0410(11) Uani 0.8082(10) 1 d . . P A 1
H28 H 0.820928 0.379531 0.119195 0.049 Uiso 0.8082(10) 1 calc R . P A 1
C29 C 0.7641(3) 0.4381(6) 0.03793(19) 0.0308(10) Uani 0.8082(10) 1 d . . P A 1
C30 C 0.8285(2) 0.5061(6) 0.01855(17) 0.0296(10) Uani 0.8082(10) 1 d . . P A 1
H30 H 0.877819 0.513491 0.043978 0.036 Uiso 0.8082(10) 1 calc R . P A 1
C31 C 0.8234(2) 0.5633(7) -0.03612(16) 0.0256(10) Uani 0.8082(10) 1 d . . P A 1
C32 C 0.8895(3) 0.6335(7) -0.0559(2) 0.0329(11) Uani 0.8082(10) 1 d . . P A 1
H32 H 0.939135 0.642064 -0.030858 0.040 Uiso 0.8082(10) 1 calc R . P A 1
C33 C 0.8820(4) 0.6879(8) -0.1100(2) 0.0380(14) Uani 0.8082(10) 1 d . . P A 1
H33 H 0.926316 0.734769 -0.122432 0.046 Uiso 0.8082(10) 1 calc R . P A 1
C34 C 0.8093(4) 0.6750(9) -0.14754(19) 0.0361(15) Uani 0.8082(10) 1 d . . P A 1
H34 H 0.805044 0.710673 -0.185495 0.043 Uiso 0.8082(10) 1 calc R . P A 1
C35 C 0.7452(4) 0.6128(9) -0.13056(18) 0.0299(13) Uani 0.8082(10) 1 d . . P A 1
H35 H 0.696319 0.607553 -0.156624 0.036 Uiso 0.8082(10) 1 calc R . P A 1
C36 C 0.7493(3) 0.5550(8) -0.07451(17) 0.0247(10) Uani 0.8082(10) 1 d . . P A 1

loop_
_atom_site_aniso_label
_atom_site_aniso_U_11
_atom_site_aniso_U_22
_atom_site_aniso_U_33
_atom_site_aniso_U_23
_atom_site_aniso_U_13
_atom_site_aniso_U_12
Br1 0.0256(2) 0.0351(2) 0.0455(2) 0.00253(19) -0.00048(16) -0.00429(17)
C30A 0.017(4) 0.013(4) 0.023(4) -0.003(3) 0.009(3) 0.004(3)
Br1A 0.0172(7) 0.0268(9) 0.0400(9) 0.0005(7) -0.0003(6) -0.0028(6)
C23A 0.016(4) 0.013(4) 0.023(4) -0.003(3) 0.008(3) 0.001(3)
C24A 0.017(4) 0.013(4) 0.023(4) -0.003(3) 0.009(3) 0.002(3)
C25A 0.018(4) 0.014(5) 0.023(4) -0.004(4) 0.010(3) 0.002(3)
C26A 0.019(4) 0.014(5) 0.024(4) -0.004(4) 0.011(3) 0.003(3)
C27A 0.020(4) 0.013(5) 0.023(4) -0.003(4) 0.011(3) 0.004(3)
C28A 0.019(4) 0.013(5) 0.023(4) -0.003(4) 0.010(3) 0.004(3)
C29A 0.018(4) 0.013(4) 0.023(4) -0.003(3) 0.009(3) 0.003(3)
C31A 0.015(4) 0.013(4) 0.022(4) -0.003(3) 0.008(3) 0.003(3)
C32A 0.014(4) 0.013(4) 0.022(4) -0.004(3) 0.008(3) 0.003(3)
C33A 0.014(4) 0.013(4) 0.023(4) -0.003(3) 0.008(3) 0.004(3)
C34A 0.014(4) 0.014(4) 0.023(4) -0.002(3) 0.008(3) 0.003(3)
C35A 0.014(4) 0.013(4) 0.023(4) -0.003(3) 0.008(3) 0.003(3)
C36A 0.015(4) 0.013(4) 0.023(4) -0.003(3) 0.008(3) 0.002(3)
C1 0.0223(15) 0.0199(14) 0.0294(16) -0.0029(12) 0.0062(12) 0.0032(11)
C2 0.0227(15) 0.0223(15) 0.0330(17) -0.0099(12) 0.0096(13) -0.0002(12)
C3 0.0243(15) 0.0186(14) 0.0310(17) -0.0047(12) 0.0085(13) -0.0010(12)
C4 0.0214(14) 0.0194(13) 0.0269(15) -0.0045(12) 0.0054(12) 0.0006(11)
C5 0.0229(14) 0.0199(14) 0.0290(15) -0.0027(12) 0.0058(12) 0.0051(11)
C6 0.0266(16) 0.0270(15) 0.0301(17) -0.0013(13) 0.0064(14) 0.0097(12)
C7 0.0256(16) 0.0222(15) 0.0261(16) 0.0005(12) 0.0065(13) 0.0074(12)
C8 0.0207(14) 0.0190(14) 0.0265(15) -0.0025(11) 0.0049(12) 0.0040(11)
C9 0.0325(17) 0.0264(16) 0.0340(17) -0.0034(13) 0.0154(14) -0.0066(13)
C10 0.0266(15) 0.0230(15) 0.0272(15) 0.0015(12) 0.0132(13) -0.0028(12)
C11 0.0427(19) 0.0410(19) 0.0404(18) 0.0090(16) 0.0209(15) 0.0083(16)
C12 0.097(3) 0.039(2) 0.083(3) 0.018(2) 0.062(3) 0.030(2)
C13 0.147(5) 0.035(2) 0.090(4) -0.022(2) 0.095(4) -0.017(3)
C14 0.095(3) 0.076(3) 0.048(2) -0.033(2) 0.040(2) -0.054(3)
C15 0.0382(18) 0.054(2) 0.0314(18) -0.0050(16) 0.0140(15) -0.0138(16)
C16 0.0344(17) 0.0345(17) 0.0339(17) 0.0121(14) 0.0137(14) 0.0085(14)
C17 0.0272(15) 0.0282(15) 0.0198(14) 0.0094(12) 0.0089(12) 0.0025(12)
C18 0.0239(15) 0.053(2) 0.0250(15) 0.0041(15) 0.0031(12) -0.0030(15)
C19 0.044(2) 0.051(2) 0.0274(17) -0.0136(15) 0.0116(15) -0.0163(17)
C20 0.0397(19) 0.0334(17) 0.0398(19) -0.0086(15) 0.0187(15) -0.0036(14)
C21 0.0249(15) 0.0352(17) 0.0323(17) 0.0024(14) 0.0064(13) 0.0024(13)
C22 0.0269(15) 0.0261(15) 0.0261(15) 0.0001(12) 0.0065(12) -0.0041(12)
N1 0.0247(13) 0.0280(13) 0.0282(14) -0.0045(10) 0.0122(11) -0.0034(10)
N2 0.0245(13) 0.0360(14) 0.0270(14) 0.0044(11) 0.0090(11) 0.0064(11)
O1 0.0230(11) 0.0365(12) 0.0441(13) -0.0068(10) 0.0078(10) -0.0029(9)
O2 0.0295(11) 0.0358(12) 0.0278(11) 0.0023(9) 0.0056(10) -0.0006(9)
O3 0.0324(12) 0.0500(14) 0.0286(12) 0.0052(10) 0.0005(10) 0.0110(10)
O4 0.0239(11) 0.0366(12) 0.0365(12) 0.0001(10) 0.0070(9) 0.0007(9)
S1 0.0190(3) 0.0275(4) 0.0287(4) -0.0017(3) 0.0011(3) 0.0026(3)
S2 0.0203(3) 0.0260(4) 0.0236(3) -0.0007(3) 0.0036(3) -0.0007(3)
C23 0.028(2) 0.019(2) 0.036(2) -0.0024(19) 0.0019(18) 0.0013(18)
C24 0.036(2) 0.015(2) 0.037(2) -0.0015(18) 0.017(2) 0.0008(17)
C25 0.044(3) 0.018(2) 0.058(4) 0.000(2) 0.023(2) 0.001(2)
C26 0.070(4) 0.025(3) 0.067(5) 0.007(3) 0.049(4) 0.006(3)
C27 0.089(4) 0.026(3) 0.043(3) 0.009(2) 0.030(3) 0.018(3)
C28 0.066(3) 0.028(2) 0.031(3) 0.0040(19) 0.015(2) 0.015(2)
C29 0.044(2) 0.019(2) 0.031(2) 0.0003(17) 0.0115(19) 0.0084(18)
C30 0.028(2) 0.024(2) 0.035(2) -0.0049(19) 0.0016(17) 0.0045(18)
C31 0.026(2) 0.019(2) 0.032(2) -0.0049(17) 0.0073(17) 0.0032(17)
C32 0.027(2) 0.021(2) 0.054(3) -0.013(2) 0.015(2) 0.0010(17)
C33 0.053(3) 0.020(2) 0.053(3) -0.007(2) 0.039(3) -0.0068(19)
C34 0.056(3) 0.023(3) 0.034(2) -0.006(2) 0.019(2) -0.004(2)
C35 0.045(3) 0.017(3) 0.027(2) -0.0032(18) 0.0070(19) 0.0012(19)
C36 0.033(2) 0.0149(19) 0.029(2) -0.0028(16) 0.0120(17) 0.0033(16)

loop_
_atom_type_symbol
_atom_type_description
_atom_type_scat_dispersion_real
_atom_type_scat_dispersion_imag
_atom_type_scat_source
C C 0.0033 0.0016 'International Tables Vol C Tables 4.2.6.8 and 6.1.1.4'
H H 0.0000 0.0000 'International Tables Vol C Tables 4.2.6.8 and 6.1.1.4'
Br Br -0.2901 2.4595 'International Tables Vol C Tables 4.2.6.8 and 6.1.1.4'
N N 0.0061 0.0033 'International Tables Vol C Tables 4.2.6.8 and 6.1.1.4'
O O 0.0106 0.0060 'International Tables Vol C Tables 4.2.6.8 and 6.1.1.4'
S S 0.1246 0.1234 'International Tables Vol C Tables 4.2.6.8 and 6.1.1.4'

loop_
_geom_angle_atom_site_label_1
_geom_angle_atom_site_label_2
_geom_angle_atom_site_label_3
_geom_angle
C29A C30A H30A 118.5
C29A C30A C31A 122.9
C31A C30A H30A 118.5
C24A C23A Br1A 118.8
C36A C23A Br1A 118.7
C36A C23A C24A 122.5
C23A C24A C25A 123.1
C23A C24A C29A 118.2
C25A C24A C29A 118.7
C24A C25A H25A 119.5
C26A C25A C24A 120.9
C26A C25A H25A 119.5
C25A C26A H26A 119.6
C25A C26A C27A 120.8
C27A C26A H26A 119.6
C26A C27A H27A 119.7
C28A C27A C26A 120.5
C28A C27A H27A 119.7
C27A C28A H28A 119.8
C27A C28A C29A 120.5
C29A C28A H28A 119.8
C30A C29A C24A 119.1
C30A C29A C28A 122.4
C24A C29A C28A 118.5
C30A C31A C32A 122.7
C30A C31A C36A 118.6
C32A C31A C36A 118.7
C31A C32A H32A 119.4
C33A C32A C31A 121.3
C33A C32A H32A 119.4
C32A C33A H33A 120.0
C32A C33A C34A 120.1
C34A C33A H33A 120.0
C33A C34A H34A 119.3
C35A C34A C33A 121.3
C35A C34A H34A 119.3
C34A C35A H35A 119.7
C34A C35A C36A 120.5
C36A C35A H35A 119.7
C23A C36A C31A 118.6
C23A C36A C35A 123.2
C31A C36A C35A 118.1
C2 C1 S1 119.3(2)
C4 C1 C2 108.4(2)
C4 C1 S1 132.3(2)
N1 C2 C1 105.9(2)
O1 C2 C1 127.8(3)
O1 C2 N1 126.3(3)
N1 C3 C4 106.4(2)
O2 C3 C4 127.1(2)
O2 C3 N1 126.6(3)
C1 C4 C3 108.7(2)
C1 C4 S2 131.9(2)
C3 C4 S2 119.5(2)
C6 C5 S1 119.7(2)
C8 C5 C6 108.7(2)
C8 C5 S1 131.5(2)
N2 C6 C5 106.1(2)
O3 C6 C5 127.5(3)
O3 C6 N2 126.4(3)
N2 C7 C8 106.5(2)
O4 C7 C8 127.3(2)
O4 C7 N2 126.3(3)
C5 C8 C7 108.0(2)
C5 C8 S2 132.4(2)
C7 C8 S2 119.59(19)
H9A C9 H9B 107.8
C10 C9 H9A 109.1
C10 C9 H9B 109.1
N1 C9 H9A 109.1
N1 C9 H9B 109.1
N1 C9 C10 112.7(2)
C11 C10 C9 120.1(3)
C15 C10 C9 120.6(3)
C15 C10 C11 119.3(3)
C10 C11 H11 119.7
C12 C11 C10 120.7(4)
C12 C11 H11 119.7
C11 C12 H12 119.9
C13 C12 C11 120.2(4)
C13 C12 H12 119.9
C12 C13 H13 120.0
C12 C13 C14 120.0(4)
C14 C13 H13 120.0
C13 C14 H14 120.2
C15 C14 C13 119.6(4)
C15 C14 H14 120.2
C10 C15 C14 120.2(4)
C10 C15 H15 119.9
C14 C15 H15 119.9
H16A C16 H16B 108.0
C17 C16 H16A 109.4
C17 C16 H16B 109.4
N2 C16 H16A 109.4
N2 C16 H16B 109.4
N2 C16 C17 111.4(2)
C18 C17 C16 121.0(3)
C22 C17 C16 120.0(3)
C22 C17 C18 118.9(3)
C17 C18 H18 119.8
C19 C18 C17 120.4(3)
C19 C18 H18 119.8
C18 C19 H19 119.9
C20 C19 C18 120.3(3)
C20 C19 H19 119.9
C19 C20 H20 120.1
C21 C20 C19 119.7(3)
C21 C20 H20 120.1
C20 C21 H21 119.8
C20 C21 C22 120.3(3)
C22 C21 H21 119.8
C17 C22 H22 119.8
C21 C22 C17 120.4(3)
C21 C22 H22 119.8
C2 N1 C9 125.4(2)
C3 N1 C2 110.6(2)
C3 N1 C9 124.0(2)
C6 N2 C16 124.6(2)
C7 N2 C6 110.6(2)
C7 N2 C16 124.5(2)
C1 S1 C5 95.97(13)
C8 S2 C4 95.97(13)
C24 C23 Br1 118.9(3)
C24 C23 C36 122.7(3)
C36 C23 Br1 118.4(3)
C23 C24 C25 123.9(4)
C23 C24 C29 118.0(3)
C29 C24 C25 118.1(3)
C24 C25 H25 119.8
C26 C25 C24 120.5(4)
C26 C25 H25 119.8
C25 C26 H26 119.7
C25 C26 C27 120.6(4)
C27 C26 H26 119.7
C26 C27 H27 119.3
C28 C27 C26 121.4(4)
C28 C27 H27 119.3
C27 C28 H28 119.8
C27 C28 C29 120.3(4)
C29 C28 H28 119.8
C28 C29 C24 119.1(4)
C30 C29 C24 119.2(3)
C30 C29 C28 121.7(4)
C29 C30 H30 118.6
C31 C30 C29 122.7(3)
C31 C30 H30 118.6
C30 C31 C32 122.6(3)
C30 C31 C36 119.1(3)
C36 C31 C32 118.3(3)
C31 C32 H32 119.6
C33 C32 C31 120.8(4)
C33 C32 H32 119.6
C32 C33 H33 119.9
C32 C33 C34 120.3(4)
C34 C33 H33 119.9
C33 C34 H34 119.5
C35 C34 C33 121.0(4)
C35 C34 H34 119.5
C34 C35 H35 119.4
C34 C35 C36 121.3(4)
C36 C35 H35 119.4
C23 C36 C31 118.2(3)
C23 C36 C35 123.4(3)
C35 C36 C31 118.4(3)

loop_
_geom_bond_atom_site_label_1
_geom_bond_atom_site_label_2
_geom_bond_distance
Br1 C23 1.899(3)
C30A H30A 0.9500
C30A C29A 1.3831
C30A C31A 1.4005
Br1A C23A 1.8852
C23A C24A 1.4110
C23A C36A 1.3941
C24A C25A 1.4173
C24A C29A 1.4269
C25A H25A 0.9500
C25A C26A 1.3550
C26A H26A 0.9500
C26A C27A 1.4072
C27A H27A 0.9500
C27A C28A 1.3573
C28A H28A 0.9500
C28A C29A 1.4335
C31A C32A 1.4251
C31A C36A 1.4285
C32A H32A 0.9500
C32A C33A 1.3505
C33A H33A 0.9500
C33A C34A 1.4059
C34A H34A 0.9500
C34A C35A 1.3548
C35A H35A 0.9500
C35A C36A 1.4321
C1 C2 1.498(4)
C1 C4 1.329(4)
C1 S1 1.741(3)
C2 N1 1.391(4)
C2 O1 1.203(3)
C3 C4 1.491(4)
C3 N1 1.380(3)
C3 O2 1.204(3)
C4 S2 1.746(3)
C5 C6 1.490(4)
C5 C8 1.333(4)
C5 S1 1.750(3)
C6 N2 1.384(4)
C6 O3 1.207(3)
C7 C8 1.493(4)
C7 N2 1.382(3)
C7 O4 1.206(3)
C8 S2 1.738(3)
C9 H9A 0.9900
C9 H9B 0.9900
C9 C10 1.504(4)
C9 N1 1.467(3)
C10 C11 1.376(4)
C10 C15 1.375(4)
C11 H11 0.9500
C11 C12 1.369(5)
C12 H12 0.9500
C12 C13 1.365(6)
C13 H13 0.9500
C13 C14 1.384(6)
C14 H14 0.9500
C14 C15 1.381(5)
C15 H15 0.9500
C16 H16A 0.9900
C16 H16B 0.9900
C16 C17 1.510(4)
C16 N2 1.470(3)
C17 C18 1.387(4)
C17 C22 1.383(4)
C18 H18 0.9500
C18 C19 1.381(4)
C19 H19 0.9500
C19 C20 1.375(4)
C20 H20 0.9500
C20 C21 1.374(4)
C21 H21 0.9500
C21 C22 1.383(4)
C22 H22 0.9500
C23 C24 1.400(5)
C23 C36 1.409(5)
C24 C25 1.430(5)
C24 C29 1.429(5)
C25 H25 0.9500
C25 C26 1.362(6)
C26 H26 0.9500
C26 C27 1.399(6)
C27 H27 0.9500
C27 C28 1.349(6)
C28 H28 0.9500
C28 C29 1.423(5)
C29 C30 1.396(5)
C30 H30 0.9500
C30 C31 1.383(5)
C31 C32 1.434(5)
C31 C36 1.428(5)
C32 H32 0.9500
C32 C33 1.359(5)
C33 H33 0.9500
C33 C34 1.403(6)
C34 H34 0.9500
C34 C35 1.348(5)
C35 H35 0.9500
C35 C36 1.419(5)

loop_
_geom_torsion_atom_site_label_1
_geom_torsion_atom_site_label_2
_geom_torsion_atom_site_label_3
_geom_torsion_atom_site_label_4
_geom_torsion
Br1 C23 C24 C25 3.6(5)
Br1 C23 C24 C29 -178.4(4)
Br1 C23 C36 C31 178.0(3)
Br1 C23 C36 C35 -2.2(5)
C30A C31A C32A C33A -178.5
C30A C31A C36A C23A 0.1
C30A C31A C36A C35A 179.1
Br1A C23A C24A C25A -1.8
Br1A C23A C24A C29A 178.2
Br1A C23A C36A C31A -178.6
Br1A C23A C36A C35A 2.6
C23A C24A C25A C26A 179.8
C23A C24A C29A C30A 0.5
C23A C24A C29A C28A -178.9
C24A C23A C36A C31A 0.7
C24A C23A C36A C35A -178.2
C24A C25A C26A C27A -1.1
C25A C24A C29A C30A -179.5
C25A C24A C29A C28A 1.1
C25A C26A C27A C28A 1.4
C26A C27A C28A C29A -0.4
C27A C28A C29A C30A 179.8
C27A C28A C29A C24A -0.9
C29A C30A C31A C32A 178.3
C29A C30A C31A C36A -0.6
C29A C24A C25A C26A -0.2
C31A C30A C29A C24A 0.3
C31A C30A C29A C28A 179.6
C31A C32A C33A C34A -1.0
C32A C31A C36A C23A -178.8
C32A C31A C36A C35A 0.1
C32A C33A C34A C35A 1.1
C33A C34A C35A C36A -0.5
C34A C35A C36A C23A 178.8
C34A C35A C36A C31A 0.0
C36A C23A C24A C25A 179.0
C36A C23A C24A C29A -1.0
C36A C31A C32A C33A 0.4
C1 C2 N1 C3 -0.4(3)
C1 C2 N1 C9 178.1(2)
C1 C4 S2 C8 0.4(3)
C2 C1 C4 C3 1.0(3)
C2 C1 C4 S2 -178.7(2)
C2 C1 S1 C5 178.7(2)
C3 C4 S2 C8 -179.3(2)
C4 C1 C2 N1 -0.4(3)
C4 C1 C2 O1 -179.6(3)
C4 C1 S1 C5 -0.3(3)
C4 C3 N1 C2 1.0(3)
C4 C3 N1 C9 -177.5(2)
C5 C6 N2 C7 1.8(3)
C5 C6 N2 C16 175.7(2)
C5 C8 S2 C4 -1.5(3)
C6 C5 C8 C7 2.3(3)
C6 C5 C8 S2 -176.2(2)
C6 C5 S1 C1 177.2(2)
C7 C8 S2 C4 -179.8(2)
C8 C5 C6 N2 -2.5(3)
C8 C5 C6 O3 177.2(3)
C8 C5 S1 C1 -0.7(3)
C8 C7 N2 C6 -0.4(3)
C8 C7 N2 C16 -174.4(2)
C9 C10 C11 C12 -178.2(3)
C9 C10 C15 C14 178.5(3)
C10 C9 N1 C2 -98.4(3)
C10 C9 N1 C3 79.9(3)
C10 C11 C12 C13 -0.3(5)
C11 C10 C15 C14 -0.9(4)
C11 C12 C13 C14 -1.0(6)
C12 C13 C14 C15 1.3(6)
C13 C14 C15 C10 -0.3(5)
C15 C10 C11 C12 1.2(4)
C16 C17 C18 C19 -177.5(3)
C16 C17 C22 C21 177.8(2)
C17 C16 N2 C6 -94.5(3)
C17 C16 N2 C7 78.6(3)
C17 C18 C19 C20 -0.3(5)
C18 C17 C22 C21 0.2(4)
C18 C19 C20 C21 0.4(5)
C19 C20 C21 C22 -0.1(4)
C20 C21 C22 C17 -0.2(4)
C22 C17 C18 C19 0.0(4)
N1 C3 C4 C1 -1.3(3)
N1 C3 C4 S2 178.51(18)
N1 C9 C10 C11 89.3(3)
N1 C9 C10 C15 -90.1(3)
N2 C7 C8 C5 -1.2(3)
N2 C7 C8 S2 177.51(18)
N2 C16 C17 C18 84.2(3)
N2 C16 C17 C22 -93.4(3)
O1 C2 N1 C3 178.8(3)
O1 C2 N1 C9 -2.7(4)
O2 C3 C4 C1 178.6(3)
O2 C3 C4 S2 -1.6(4)
O2 C3 N1 C2 -178.9(3)
O2 C3 N1 C9 2.6(4)
O3 C6 N2 C7 -178.0(3)
O3 C6 N2 C16 -4.0(4)
O4 C7 C8 C5 178.7(3)
O4 C7 C8 S2 -2.6(4)
O4 C7 N2 C6 179.7(3)
O4 C7 N2 C16 5.7(4)
S1 C1 C2 N1 -179.59(18)
S1 C1 C2 O1 1.2(4)
S1 C1 C4 C3 -180.0(2)
S1 C1 C4 S2 0.3(4)
S1 C5 C6 N2 179.09(18)
S1 C5 C6 O3 -1.2(4)
S1 C5 C8 C7 -179.6(2)
S1 C5 C8 S2 1.9(4)
C23 C24 C25 C26 177.8(3)
C23 C24 C29 C28 -178.2(3)
C23 C24 C29 C30 0.4(5)
C24 C23 C36 C31 -0.9(5)
C24 C23 C36 C35 178.8(3)
C24 C25 C26 C27 0.0(6)
C24 C29 C30 C31 -1.1(5)
C25 C24 C29 C28 0.0(5)
C25 C24 C29 C30 178.6(3)
C25 C26 C27 C28 0.6(6)
C26 C27 C28 C29 -0.9(6)
C27 C28 C29 C24 0.6(5)
C27 C28 C29 C30 -178.0(4)
C28 C29 C30 C31 177.4(3)
C29 C24 C25 C26 -0.3(5)
C29 C30 C31 C32 179.9(3)
C29 C30 C31 C36 0.8(5)
C30 C31 C32 C33 179.8(3)
C30 C31 C36 C23 0.3(5)
C30 C31 C36 C35 -179.5(3)
C31 C32 C33 C34 -0.4(5)
C32 C31 C36 C23 -178.9(3)
C32 C31 C36 C35 1.3(5)
C32 C33 C34 C35 1.5(5)
C33 C34 C35 C36 -1.2(5)
C34 C35 C36 C23 180.0(3)
C34 C35 C36 C31 -0.3(5)
C36 C23 C24 C25 -177.5(3)
C36 C23 C24 C29 0.6(5)
C36 C31 C32 C33 -1.0(5)
